data_4133019
loop_
_publ_author_name
'Zhang, Hai-Jun'
'Yin, Liang'

_publ_section_title
;
 Asymmetric Synthesis of \a,\b-Unsaturated \d-Lactones through
 Copper(I)-Catalyzed Direct Vinylogous Aldol Reaction.
;
_journal_issue 38
_journal_name_full 'Journal of the American Chemical Society'
_journal_page_first 12270
_journal_page_last 12279
_journal_paper_doi 10.1021/jacs.8b07929
_journal_volume 140
_journal_year 2018
_chemical_absolute_configuration rmad
_chemical_formula_moiety 'C34 H58 O3 Si'
_chemical_formula_sum 'C34 H58 O3 Si'
_chemical_formula_weight 542.89
_space_group_crystal_system monoclinic
_space_group_IT_number 4
_space_group_name_Hall 'P 2yb'
_space_group_name_H-M_alt 'P 1 21 1'
_atom_sites_solution_hydrogens geom
_atom_sites_solution_primary dual
_audit_creation_date 2018-08-20
_audit_creation_method
;
Olex2 1.2
(compiled 2018.05.29 svn.r3508 for OlexSys, GUI svn.r5506)
;
_cell_angle_alpha 90
_cell_angle_beta 97.1420(10)
_cell_angle_gamma 90
_cell_formula_units_Z 2
_cell_length_a 7.18340(10)
_cell_length_b 11.0051(2)
_cell_length_c 21.1383(3)
_cell_measurement_reflns_used 9932
_cell_measurement_temperature 170(2)
_cell_measurement_theta_max 54.89
_cell_measurement_theta_min 3.668
_cell_volume 1658.10(4)
_computing_cell_refinement 'SAINT v8.37A (Bruker, 2015)'
_computing_data_reduction 'SAINT v8.37A (Bruker, 2015)'
_computing_molecular_graphics 'Olex2 (Dolomanov et al., 2009)'
_computing_publication_material 'Olex2 (Dolomanov et al., 2009)'
_computing_structure_refinement 'ShelXL (Sheldrick, 2015)'
_computing_structure_solution 'ShelXT (Sheldrick, 2015)'
_diffrn_ambient_temperature 170.01
_diffrn_measured_fraction_theta_full 0.997
_diffrn_measured_fraction_theta_max 0.996
_diffrn_measurement_device_type 'Bruker D8 Venture'
_diffrn_measurement_method '\f and \w scans'
_diffrn_radiation_type GaK\a
_diffrn_radiation_wavelength 1.34139
_diffrn_reflns_av_R_equivalents 0.0440
_diffrn_reflns_av_unetI/netI 0.0483
_diffrn_reflns_Laue_measured_fraction_full 0.997
_diffrn_reflns_Laue_measured_fraction_max 0.996
_diffrn_reflns_limit_h_max 8
_diffrn_reflns_limit_h_min -8
_diffrn_reflns_limit_k_max 13
_diffrn_reflns_limit_k_min -13
_diffrn_reflns_limit_l_max 25
_diffrn_reflns_limit_l_min -25
_diffrn_reflns_number 18921
_diffrn_reflns_point_group_measured_fraction_full 0.988
_diffrn_reflns_point_group_measured_fraction_max 0.986
_diffrn_reflns_theta_full 53.594
_diffrn_reflns_theta_max 54.970
_diffrn_reflns_theta_min 3.667
_diffrn_standards_number 0
_exptl_absorpt_coefficient_mu 0.544
_exptl_absorpt_correction_T_max 0.7508
_exptl_absorpt_correction_T_min 0.6216
_exptl_absorpt_correction_type multi-scan
_exptl_absorpt_process_details
'SADABS-2016/2 (Bruker,2016/2) was used for absorption correction. wR2(int) was 0.1131 before and 0.0623 after correction. The Ratio of minimum to maximum transmission is 0.8279. The \l/2 correction factor is Not present.'
_exptl_crystal_colour colourless
_exptl_crystal_density_diffrn 1.087
_exptl_crystal_description block
_exptl_crystal_F_000 600
_exptl_crystal_size_max 0.15
_exptl_crystal_size_mid 0.12
_exptl_crystal_size_min 0.1
_refine_diff_density_max 0.181
_refine_diff_density_min -0.218
_refine_diff_density_rms 0.037
_refine_ls_abs_structure_details
;
 Flack x determined using 2124 quotients [(I+)-(I-)]/[(I+)+(I-)]
 (Parsons, Flack and Wagner, Acta Cryst. B69 (2013) 249-259).
;
_refine_ls_abs_structure_Flack 0.030(17)
_refine_ls_extinction_method none
_refine_ls_goodness_of_fit_ref 1.087
_refine_ls_hydrogen_treatment constr
_refine_ls_matrix_type full
_refine_ls_number_parameters 351
_refine_ls_number_reflns 6220
_refine_ls_number_restraints 1
_refine_ls_restrained_S_all 1.087
_refine_ls_R_factor_all 0.0527
_refine_ls_R_factor_gt 0.0426
_refine_ls_shift/su_max 0.000
_refine_ls_shift/su_mean 0.000
_refine_ls_structure_factor_coef Fsqd
_refine_ls_weighting_details 'w=1/[\s^2^(Fo^2^)+(0.0371P)^2^+0.2493P] where P=(Fo^2^+2Fc^2^)/3'
_refine_ls_weighting_scheme calc
_refine_ls_wR_factor_gt 0.0894
_refine_ls_wR_factor_ref 0.0956
_reflns_Friedel_coverage 0.875
_reflns_Friedel_fraction_full 0.978
_reflns_Friedel_fraction_max 0.974
_reflns_number_gt 5434
_reflns_number_total 6220
_reflns_threshold_expression 'I > 2\s(I)'
_cod_data_source_file ja8b07929_si_001.cif
_cod_data_source_block mjl18385_0m
_cod_database_code 4133019
_shelx_shelxl_version_number 2016/6
_shelx_space_group_comment
;
The symmetry employed for this shelxl refinement is uniquely defined
by the following loop, which should always be used as a source of
symmetry information in preference to the above space-group names.
They are only intended as comments.
;
_shelx_estimated_absorpt_t_max 0.948
_shelx_estimated_absorpt_t_min 0.923
_olex2_refinement_description
;
1. Fixed Uiso
 At 1.2 times of:
  All C(H) groups, All C(H,H) groups
 At 1.5 times of:
  All C(H,H,H) groups
2.a Ternary CH refined with riding coordinates:
 C3(H3), C5(H5), C8(H8), C9(H9), C14(H14), C17(H17), C20(H20), C24(H24)
2.b Secondary CH2 refined with riding coordinates:
 C1(H1A,H1B), C2(H2A,H2B), C4(H4A,H4B), C6(H6A,H6B), C7(H7A,H7B), C11(H11A,
 H11B), C12(H12A,H12B), C15(H15A,H15B), C16(H16A,H16B), C22(H22A,H22B),
 C23(H23A,H23B), C25(H25A,H25B)
2.c Aromatic/amide H refined with riding coordinates:
 C26(H26), C27(H27)
2.d Idealised Me refined as rotating group:
 C18(H18A,H18B,H18C), C19(H19A,H19B,H19C), C21(H21A,H21B,H21C), C29(H29A,H29B,
 H29C), C30(H30A,H30B,H30C), C32(H32A,H32B,H32C), C33(H33A,H33B,H33C), C34(H34A,
 H34B,H34C)
;
_olex2_submission_special_instructions 'No special instructions were received'

loop_
_space_group_symop_operation_xyz
'x, y, z'
'-x, y+1/2, -z'

loop_
_atom_site_label
_atom_site_type_symbol
_atom_site_fract_x
_atom_site_fract_y
_atom_site_fract_z
_atom_site_U_iso_or_equiv
_atom_site_adp_type
_atom_site_occupancy
_atom_site_site_symmetry_order
_atom_site_calc_flag
_atom_site_refinement_flags_posn
Si1 Si 0.72524(13) 0.99296(8) 0.43964(4) 0.0365(2) Uani 1 1 d .
O1 O 0.7028(3) 0.9338(2) 0.50940(9) 0.0423(6) Uani 1 1 d .
O2 O 0.5331(3) 0.10143(18) 0.95009(10) 0.0351(5) Uani 1 1 d .
O3 O 0.2507(4) 0.0533(2) 0.97233(13) 0.0576(7) Uani 1 1 d .
C1 C 1.0518(4) 0.9438(3) 0.65724(14) 0.0350(7) Uani 1 1 d .
H1A H 1.095779 1.028421 0.653531 0.042 Uiso 1 1 calc R
H1B H 1.163283 0.892837 0.670819 0.042 Uiso 1 1 calc R
C2 C 0.9641(5) 0.9012(3) 0.59183(14) 0.0387(8) Uani 1 1 d .
H2A H 1.056311 0.909207 0.560961 0.046 Uiso 1 1 calc R
H2B H 0.928801 0.814444 0.593921 0.046 Uiso 1 1 calc R
C3 C 0.7917(4) 0.9762(3) 0.56963(13) 0.0351(7) Uani 1 1 d .
H3 H 0.829942 1.062854 0.565239 0.042 Uiso 1 1 calc R
C4 C 0.6530(4) 0.9687(3) 0.61785(13) 0.0308(7) Uani 1 1 d .
H4A H 0.607657 0.883984 0.619771 0.037 Uiso 1 1 calc R
H4B H 0.543524 1.020840 0.603483 0.037 Uiso 1 1 calc R
C5 C 0.7377(4) 1.0085(3) 0.68476(12) 0.0278(6) Uani 1 1 d .
H5 H 0.772626 1.096075 0.681573 0.033 Uiso 1 1 calc R
C6 C 0.5924(4) 1.0018(3) 0.73170(13) 0.0303(6) Uani 1 1 d .
H6A H 0.639319 1.047772 0.770709 0.036 Uiso 1 1 calc R
H6B H 0.474853 1.040986 0.712358 0.036 Uiso 1 1 calc R
C7 C 0.5501(4) 0.8720(3) 0.74995(14) 0.0292(6) Uani 1 1 d .
H7A H 0.485567 0.829452 0.712156 0.035 Uiso 1 1 calc R
H7B H 0.464121 0.873270 0.783086 0.035 Uiso 1 1 calc R
C8 C 0.7276(4) 0.8017(2) 0.77509(13) 0.0238(6) Uani 1 1 d .
H8 H 0.785188 0.841445 0.815386 0.029 Uiso 1 1 calc R
C9 C 0.8710(4) 0.8061(2) 0.72651(13) 0.0240(6) Uani 1 1 d .
H9 H 0.808150 0.768544 0.686356 0.029 Uiso 1 1 calc R
C10 C 0.9207(4) 0.9390(3) 0.70942(13) 0.0275(6) Uani 1 1 d .
C11 C 1.0429(4) 0.7271(3) 0.74838(14) 0.0276(6) Uani 1 1 d .
H11A H 1.115862 0.766002 0.785793 0.033 Uiso 1 1 calc R
H11B H 1.123914 0.723979 0.713797 0.033 Uiso 1 1 calc R
C12 C 0.9940(4) 0.5965(2) 0.76626(13) 0.0265(6) Uani 1 1 d .
H12A H 0.936361 0.553307 0.727637 0.032 Uiso 1 1 calc R
H12B H 1.110478 0.552947 0.782884 0.032 Uiso 1 1 calc R
C13 C 0.8577(4) 0.5949(2) 0.81686(12) 0.0232(6) Uani 1 1 d .
C14 C 0.6852(4) 0.6702(2) 0.78983(13) 0.0237(6) Uani 1 1 d .
H14 H 0.636918 0.631977 0.748081 0.028 Uiso 1 1 calc R
C15 C 0.5406(4) 0.6424(3) 0.83460(14) 0.0306(7) Uani 1 1 d .
H15A H 0.411600 0.655006 0.813051 0.037 Uiso 1 1 calc R
H15B H 0.559964 0.694364 0.873093 0.037 Uiso 1 1 calc R
C16 C 0.5750(4) 0.5082(3) 0.85189(13) 0.0295(6) Uani 1 1 d .
H16A H 0.471088 0.457504 0.831076 0.035 Uiso 1 1 calc R
H16B H 0.582719 0.496845 0.898601 0.035 Uiso 1 1 calc R
C17 C 0.7632(4) 0.4712(2) 0.82809(12) 0.0244(6) Uani 1 1 d .
H17 H 0.730856 0.432696 0.785275 0.029 Uiso 1 1 calc R
C18 C 0.9541(4) 0.6459(3) 0.88027(13) 0.0281(7) Uani 1 1 d .
H18A H 0.981586 0.732343 0.875143 0.042 Uiso 1 1 calc GR
H18B H 1.071290 0.601723 0.892798 0.042 Uiso 1 1 calc GR
H18C H 0.870849 0.636277 0.913312 0.042 Uiso 1 1 calc GR
C19 C 1.0225(4) 1.0060(3) 0.76777(14) 0.0374(7) Uani 1 1 d .
H19A H 0.948013 0.999906 0.803470 0.056 Uiso 1 1 calc GR
H19B H 1.038284 1.091753 0.757098 0.056 Uiso 1 1 calc GR
H19C H 1.145843 0.968990 0.779847 0.056 Uiso 1 1 calc GR
C20 C 0.8709(4) 0.3753(3) 0.87134(14) 0.0278(6) Uani 1 1 d .
H20 H 0.894007 0.409846 0.915361 0.033 Uiso 1 1 calc R
C21 C 1.0606(5) 0.3425(3) 0.85080(17) 0.0409(8) Uani 1 1 d .
H21A H 1.043188 0.315525 0.806281 0.061 Uiso 1 1 calc GR
H21B H 1.118058 0.277046 0.877950 0.061 Uiso 1 1 calc GR
H21C H 1.142577 0.414030 0.854961 0.061 Uiso 1 1 calc GR
C22 C 0.7481(4) 0.2615(2) 0.87408(14) 0.0295(7) Uani 1 1 d .
H22A H 0.623521 0.286753 0.884797 0.035 Uiso 1 1 calc R
H22B H 0.729355 0.223883 0.831227 0.035 Uiso 1 1 calc R
C23 C 0.8294(4) 0.1658(3) 0.92247(14) 0.0325(7) Uani 1 1 d .
H23A H 0.950960 0.137326 0.910461 0.039 Uiso 1 1 calc R
H23B H 0.854310 0.204436 0.964978 0.039 Uiso 1 1 calc R
C24 C 0.7037(4) 0.0574(3) 0.92722(14) 0.0299(7) Uani 1 1 d .
H24 H 0.669760 0.023421 0.883437 0.036 Uiso 1 1 calc R
C25 C 0.7912(4) -0.0426(3) 0.96973(14) 0.0348(7) Uani 1 1 d .
H25A H 0.893770 -0.081101 0.949635 0.042 Uiso 1 1 calc R
H25B H 0.845840 -0.007825 1.011105 0.042 Uiso 1 1 calc R
C26 C 0.6497(5) -0.1355(3) 0.98063(14) 0.0367(8) Uani 1 1 d .
H26 H 0.688621 -0.215511 0.992762 0.044 Uiso 1 1 calc R
C27 C 0.4691(5) -0.1076(3) 0.97359(15) 0.0401(8) Uani 1 1 d .
H27 H 0.378905 -0.170416 0.974694 0.048 Uiso 1 1 calc R
C28 C 0.4059(5) 0.0183(3) 0.96413(15) 0.0399(8) Uani 1 1 d .
C29 C 0.9734(6) 1.0311(4) 0.43281(18) 0.0588(11) Uani 1 1 d .
H29A H 1.019286 1.089583 0.466086 0.088 Uiso 1 1 calc GR
H29B H 0.982429 1.066670 0.390806 0.088 Uiso 1 1 calc GR
H29C H 1.049720 0.957069 0.437931 0.088 Uiso 1 1 calc GR
C30 C 0.5815(7) 1.1332(4) 0.4263(2) 0.0739(13) Uani 1 1 d .
H30A H 0.450240 1.114441 0.430565 0.111 Uiso 1 1 calc GR
H30B H 0.590429 1.164620 0.383435 0.111 Uiso 1 1 calc GR
H30C H 0.627966 1.194630 0.458010 0.111 Uiso 1 1 calc GR
C31 C 0.6363(5) 0.8703(3) 0.38194(15) 0.0400(8) Uani 1 1 d .
C32 C 0.7392(7) 0.7523(3) 0.4010(2) 0.0660(12) Uani 1 1 d .
H32A H 0.873833 0.763386 0.399307 0.099 Uiso 1 1 calc GR
H32B H 0.691837 0.687547 0.371450 0.099 Uiso 1 1 calc GR
H32C H 0.718017 0.730116 0.444407 0.099 Uiso 1 1 calc GR
C33 C 0.4274(6) 0.8490(4) 0.3837(2) 0.0695(12) Uani 1 1 d .
H33A H 0.405565 0.827669 0.427218 0.104 Uiso 1 1 calc GR
H33B H 0.384475 0.782535 0.354711 0.104 Uiso 1 1 calc GR
H33C H 0.357851 0.923243 0.370458 0.104 Uiso 1 1 calc GR
C34 C 0.6688(6) 0.9047(4) 0.31424(16) 0.0647(12) Uani 1 1 d .
H34A H 0.612361 0.984266 0.303404 0.097 Uiso 1 1 calc GR
H34B H 0.611176 0.843533 0.284297 0.097 Uiso 1 1 calc GR
H34C H 0.803943 0.908437 0.311544 0.097 Uiso 1 1 calc GR

loop_
_atom_site_aniso_label
_atom_site_aniso_U_11
_atom_site_aniso_U_22
_atom_site_aniso_U_33
_atom_site_aniso_U_23
_atom_site_aniso_U_13
_atom_site_aniso_U_12
Si1 0.0520(6) 0.0278(4) 0.0305(4) 0.0029(4) 0.0082(4) 0.0006(4)
O1 0.0572(15) 0.0426(13) 0.0273(11) 0.0017(10) 0.0058(10) -0.0110(11)
O2 0.0354(12) 0.0255(11) 0.0465(13) 0.0066(10) 0.0136(10) 0.0037(10)
O3 0.0400(15) 0.0540(16) 0.0829(19) 0.0183(14) 0.0234(13) 0.0049(12)
C1 0.0315(17) 0.0292(16) 0.0449(17) 0.0152(14) 0.0072(13) 0.0002(13)
C2 0.046(2) 0.0355(18) 0.0375(17) 0.0061(15) 0.0156(15) 0.0012(15)
C3 0.0448(18) 0.0298(17) 0.0302(15) 0.0059(13) 0.0028(13) -0.0018(14)
C4 0.0328(16) 0.0285(17) 0.0298(14) 0.0036(12) -0.0007(12) 0.0031(13)
C5 0.0332(16) 0.0191(14) 0.0302(14) 0.0019(12) 0.0002(12) 0.0003(13)
C6 0.0336(16) 0.0240(14) 0.0324(14) 0.0033(13) 0.0007(12) 0.0073(14)
C7 0.0284(16) 0.0286(15) 0.0313(15) 0.0047(12) 0.0057(12) 0.0051(13)
C8 0.0263(15) 0.0196(14) 0.0254(14) 0.0001(11) 0.0030(12) 0.0011(12)
C9 0.0260(15) 0.0207(13) 0.0253(14) 0.0030(11) 0.0026(11) 0.0001(11)
C10 0.0270(15) 0.0209(14) 0.0343(15) 0.0040(12) 0.0023(12) -0.0020(12)
C11 0.0248(15) 0.0240(15) 0.0354(16) 0.0072(12) 0.0094(12) 0.0022(12)
C12 0.0262(15) 0.0214(14) 0.0329(15) 0.0034(12) 0.0076(12) 0.0039(12)
C13 0.0230(15) 0.0207(14) 0.0261(14) 0.0015(11) 0.0034(11) 0.0002(12)
C14 0.0242(15) 0.0227(14) 0.0243(14) 0.0005(11) 0.0034(11) 0.0006(11)
C15 0.0253(16) 0.0312(16) 0.0362(16) 0.0061(13) 0.0078(13) 0.0038(13)
C16 0.0274(16) 0.0290(15) 0.0322(14) 0.0061(13) 0.0041(12) 0.0003(13)
C17 0.0256(15) 0.0223(15) 0.0250(13) 0.0003(11) 0.0016(11) -0.0011(12)
C18 0.0298(16) 0.0228(14) 0.0308(15) 0.0030(12) -0.0005(12) -0.0015(12)
C19 0.0389(18) 0.0260(15) 0.0447(17) 0.0002(14) -0.0054(14) -0.0061(14)
C20 0.0291(15) 0.0222(14) 0.0316(15) 0.0033(12) 0.0019(12) 0.0011(12)
C21 0.0355(19) 0.0277(17) 0.061(2) 0.0155(16) 0.0116(16) 0.0064(14)
C22 0.0346(17) 0.0214(15) 0.0323(16) 0.0048(12) 0.0027(13) -0.0039(13)
C23 0.0334(17) 0.0262(16) 0.0380(17) 0.0059(13) 0.0045(14) 0.0007(13)
C24 0.0359(17) 0.0225(15) 0.0321(15) 0.0016(12) 0.0077(13) 0.0033(13)
C25 0.0415(18) 0.0246(16) 0.0386(16) 0.0033(13) 0.0066(14) 0.0032(14)
C26 0.057(2) 0.0207(15) 0.0328(16) 0.0024(13) 0.0081(15) 0.0010(15)
C27 0.052(2) 0.0267(17) 0.0440(19) 0.0049(14) 0.0161(16) -0.0056(15)
C28 0.040(2) 0.0365(19) 0.0446(18) 0.0044(15) 0.0124(15) -0.0003(15)
C29 0.066(3) 0.066(3) 0.046(2) 0.0036(18) 0.0116(19) -0.020(2)
C30 0.108(4) 0.046(2) 0.068(3) 0.004(2) 0.011(3) 0.026(2)
C31 0.044(2) 0.0403(19) 0.0365(17) 0.0008(15) 0.0076(15) -0.0026(16)
C32 0.091(3) 0.037(2) 0.070(3) -0.012(2) 0.009(2) 0.007(2)
C33 0.052(3) 0.082(3) 0.075(3) -0.014(2) 0.012(2) -0.018(2)
C34 0.082(3) 0.079(3) 0.0332(19) -0.006(2) 0.0073(19) -0.018(2)

loop_
_atom_type_symbol
_atom_type_description
_atom_type_scat_dispersion_real
_atom_type_scat_dispersion_imag
_atom_type_scat_source
C C 0.0148 0.0070 'International Tables Vol C Tables 4.2.6.8 and 6.1.1.4'
H H 0.0000 0.0000 'International Tables Vol C Tables 4.2.6.8 and 6.1.1.4'
O O 0.0412 0.0250 'International Tables Vol C Tables 4.2.6.8 and 6.1.1.4'
Si Si 0.2148 0.2488 'International Tables Vol C Tables 4.2.6.8 and 6.1.1.4'

loop_
_geom_angle_atom_site_label_1
_geom_angle_atom_site_label_2
_geom_angle_atom_site_label_3
_geom_angle
O1 Si1 C29 111.29(15)
O1 Si1 C30 110.56(17)
O1 Si1 C31 103.63(13)
C29 Si1 C30 108.8(2)
C29 Si1 C31 111.41(17)
C30 Si1 C31 111.15(18)
C3 O1 Si1 126.1(2)
C28 O2 C24 117.9(2)
H1A C1 H1B 107.5
C2 C1 H1A 108.6
C2 C1 H1B 108.6
C2 C1 C10 114.8(3)
C10 C1 H1A 108.6
C10 C1 H1B 108.6
C1 C2 H2A 109.6
C1 C2 H2B 109.6
H2A C2 H2B 108.1
C3 C2 C1 110.2(3)
C3 C2 H2A 109.6
C3 C2 H2B 109.6
O1 C3 C2 110.8(3)
O1 C3 H3 109.0
O1 C3 C4 108.8(2)
C2 C3 H3 109.0
C2 C3 C4 110.1(2)
C4 C3 H3 109.0
C3 C4 H4A 109.0
C3 C4 H4B 109.0
C3 C4 C5 112.7(2)
H4A C4 H4B 107.8
C5 C4 H4A 109.0
C5 C4 H4B 109.0
C4 C5 H5 106.7
C4 C5 C10 113.0(2)
C6 C5 C4 111.1(2)
C6 C5 H5 106.7
C6 C5 C10 112.1(2)
C10 C5 H5 106.7
C5 C6 H6A 109.1
C5 C6 H6B 109.1
H6A C6 H6B 107.8
C7 C6 C5 112.6(2)
C7 C6 H6A 109.1
C7 C6 H6B 109.1
C6 C7 H7A 109.1
C6 C7 H7B 109.1
C6 C7 C8 112.3(2)
H7A C7 H7B 107.9
C8 C7 H7A 109.1
C8 C7 H7B 109.1
C7 C8 H8 108.3
C7 C8 C9 110.5(2)
C9 C8 H8 108.3
C14 C8 C7 111.9(2)
C14 C8 H8 108.3
C14 C8 C9 109.5(2)
C8 C9 H9 106.5
C8 C9 C10 112.0(2)
C10 C9 H9 106.5
C11 C9 C8 111.1(2)
C11 C9 H9 106.5
C11 C9 C10 113.8(2)
C1 C10 C5 108.1(2)
C1 C10 C9 112.1(2)
C1 C10 C19 106.6(2)
C5 C10 C9 109.4(2)
C19 C10 C5 109.3(2)
C19 C10 C9 111.3(2)
C9 C11 H11A 108.8
C9 C11 H11B 108.8
C9 C11 C12 113.8(2)
H11A C11 H11B 107.7
C12 C11 H11A 108.8
C12 C11 H11B 108.8
C11 C12 H12A 109.3
C11 C12 H12B 109.3
H12A C12 H12B 108.0
C13 C12 C11 111.5(2)
C13 C12 H12A 109.3
C13 C12 H12B 109.3
C12 C13 C14 106.8(2)
C12 C13 C17 116.4(2)
C14 C13 C17 100.5(2)
C18 C13 C12 110.2(2)
C18 C13 C14 112.4(2)
C18 C13 C17 110.2(2)
C8 C14 C13 114.6(2)
C8 C14 H14 106.0
C8 C14 C15 119.3(2)
C13 C14 H14 106.0
C15 C14 C13 104.0(2)
C15 C14 H14 106.0
C14 C15 H15A 111.0
C14 C15 H15B 111.0
C14 C15 C16 103.9(2)
H15A C15 H15B 109.0
C16 C15 H15A 111.0
C16 C15 H15B 111.0
C15 C16 H16A 110.3
C15 C16 H16B 110.3
C15 C16 C17 107.2(2)
H16A C16 H16B 108.5
C17 C16 H16A 110.3
C17 C16 H16B 110.3
C13 C17 C16 103.5(2)
C13 C17 H17 106.9
C16 C17 H17 106.9
C20 C17 C13 119.7(2)
C20 C17 C16 112.4(2)
C20 C17 H17 106.9
C13 C18 H18A 109.5
C13 C18 H18B 109.5
C13 C18 H18C 109.5
H18A C18 H18B 109.5
H18A C18 H18C 109.5
H18B C18 H18C 109.5
C10 C19 H19A 109.5
C10 C19 H19B 109.5
C10 C19 H19C 109.5
H19A C19 H19B 109.5
H19A C19 H19C 109.5
H19B C19 H19C 109.5
C17 C20 H20 107.7
C21 C20 C17 113.2(2)
C21 C20 H20 107.7
C21 C20 C22 110.9(2)
C22 C20 C17 109.4(2)
C22 C20 H20 107.7
C20 C21 H21A 109.5
C20 C21 H21B 109.5
C20 C21 H21C 109.5
H21A C21 H21B 109.5
H21A C21 H21C 109.5
H21B C21 H21C 109.5
C20 C22 H22A 108.7
C20 C22 H22B 108.7
H22A C22 H22B 107.6
C23 C22 C20 114.3(2)
C23 C22 H22A 108.7
C23 C22 H22B 108.7
C22 C23 H23A 108.8
C22 C23 H23B 108.8
H23A C23 H23B 107.6
C24 C23 C22 114.0(2)
C24 C23 H23A 108.8
C24 C23 H23B 108.8
O2 C24 C23 107.2(2)
O2 C24 H24 108.3
O2 C24 C25 110.5(2)
C23 C24 H24 108.3
C23 C24 C25 114.1(2)
C25 C24 H24 108.3
C24 C25 H25A 109.5
C24 C25 H25B 109.5
H25A C25 H25B 108.1
C26 C25 C24 110.7(3)
C26 C25 H25A 109.5
C26 C25 H25B 109.5
C25 C26 H26 119.8
C27 C26 C25 120.4(3)
C27 C26 H26 119.8
C26 C27 H27 119.4
C26 C27 C28 121.2(3)
C28 C27 H27 119.4
O2 C28 C27 117.6(3)
O3 C28 O2 118.4(3)
O3 C28 C27 123.8(3)
Si1 C29 H29A 109.5
Si1 C29 H29B 109.5
Si1 C29 H29C 109.5
H29A C29 H29B 109.5
H29A C29 H29C 109.5
H29B C29 H29C 109.5
Si1 C30 H30A 109.5
Si1 C30 H30B 109.5
Si1 C30 H30C 109.5
H30A C30 H30B 109.5
H30A C30 H30C 109.5
H30B C30 H30C 109.5
C32 C31 Si1 109.0(2)
C32 C31 C33 108.0(3)
C32 C31 C34 109.5(3)
C33 C31 Si1 110.6(3)
C33 C31 C34 109.1(3)
C34 C31 Si1 110.6(3)
C31 C32 H32A 109.5
C31 C32 H32B 109.5
C31 C32 H32C 109.5
H32A C32 H32B 109.5
H32A C32 H32C 109.5
H32B C32 H32C 109.5
C31 C33 H33A 109.5
C31 C33 H33B 109.5
C31 C33 H33C 109.5
H33A C33 H33B 109.5
H33A C33 H33C 109.5
H33B C33 H33C 109.5
C31 C34 H34A 109.5
C31 C34 H34B 109.5
C31 C34 H34C 109.5
H34A C34 H34B 109.5
H34A C34 H34C 109.5
H34B C34 H34C 109.5

loop_
_geom_bond_atom_site_label_1
_geom_bond_atom_site_label_2
_geom_bond_distance
Si1 O1 1.638(2)
Si1 C29 1.855(4)
Si1 C30 1.859(4)
Si1 C31 1.877(3)
O1 C3 1.430(3)
O2 C24 1.455(4)
O2 C28 1.352(4)
O3 C28 1.212(4)
C1 H1A 0.9900
C1 H1B 0.9900
C1 C2 1.521(4)
C1 C10 1.538(4)
C2 H2A 0.9900
C2 H2B 0.9900
C2 C3 1.513(4)
C3 H3 1.0000
C3 C4 1.514(4)
C4 H4A 0.9900
C4 H4B 0.9900
C4 C5 1.533(4)
C5 H5 1.0000
C5 C6 1.529(4)
C5 C10 1.554(4)
C6 H6A 0.9900
C6 H6B 0.9900
C6 C7 1.520(4)
C7 H7A 0.9900
C7 H7B 0.9900
C7 C8 1.529(4)
C8 H8 1.0000
C8 C9 1.543(4)
C8 C14 1.520(4)
C9 H9 1.0000
C9 C10 1.559(4)
C9 C11 1.534(4)
C10 C19 1.541(4)
C11 H11A 0.9900
C11 H11B 0.9900
C11 C12 1.538(4)
C12 H12A 0.9900
C12 H12B 0.9900
C12 C13 1.538(4)
C13 C14 1.540(4)
C13 C17 1.553(4)
C13 C18 1.536(4)
C14 H14 1.0000
C14 C15 1.521(4)
C15 H15A 0.9900
C15 H15B 0.9900
C15 C16 1.534(4)
C16 H16A 0.9900
C16 H16B 0.9900
C16 C17 1.555(4)
C17 H17 1.0000
C17 C20 1.540(4)
C18 H18A 0.9800
C18 H18B 0.9800
C18 H18C 0.9800
C19 H19A 0.9800
C19 H19B 0.9800
C19 H19C 0.9800
C20 H20 1.0000
C20 C21 1.524(4)
C20 C22 1.536(4)
C21 H21A 0.9800
C21 H21B 0.9800
C21 H21C 0.9800
C22 H22A 0.9900
C22 H22B 0.9900
C22 C23 1.533(4)
C23 H23A 0.9900
C23 H23B 0.9900
C23 C24 1.507(4)
C24 H24 1.0000
C24 C25 1.508(4)
C25 H25A 0.9900
C25 H25B 0.9900
C25 C26 1.480(4)
C26 H26 0.9500
C26 C27 1.323(5)
C27 H27 0.9500
C27 C28 1.464(4)
C29 H29A 0.9800
C29 H29B 0.9800
C29 H29C 0.9800
C30 H30A 0.9800
C30 H30B 0.9800
C30 H30C 0.9800
C31 C32 1.523(5)
C31 C33 1.524(5)
C31 C34 1.526(5)
C32 H32A 0.9800
C32 H32B 0.9800
C32 H32C 0.9800
C33 H33A 0.9800
C33 H33B 0.9800
C33 H33C 0.9800
C34 H34A 0.9800
C34 H34B 0.9800
C34 H34C 0.9800
